data_4001181
loop_
_publ_author_name
'Nilges, Tom'
'Messel, Julia'
'Bawohl, Melanie'
'Lange, Stefan'

_publ_section_title
;
 Silver(I) Chalcogenide Halides Ag19Te6Br7, Ag19Te6Br5.4I1.6, and
 Ag19Te5SeBr7
;
_journal_issue 12
_journal_name_full 'Chemistry of Materials'
_journal_page_first 4080
_journal_paper_doi 10.1021/cm800425u
_journal_volume 20
_journal_year 2008
_chemical_formula_sum 'Ag19 Br7 Se0.961 Te5.039'
_chemical_formula_weight 3327.7
_chemical_name_systematic ' ?'
_space_group_IT_number 55
_symmetry_cell_setting orthorhombic
_symmetry_space_group_name_Hall '-P 2 2ab'
_symmetry_space_group_name_H-M 'P b a m'
_cell_angle_alpha 90
_cell_angle_beta 90
_cell_angle_gamma 90
_cell_formula_units_Z 6
_cell_length_a 15.298(2)
_cell_length_b 38.847(4)
_cell_length_c 7.8300(10)
_cell_measurement_reflns_used 3108
_cell_measurement_temperature 298
_cell_measurement_theta_max 25.69
_cell_measurement_theta_min 1.43
_cell_volume 4653.2(10)
_computing_publication_material '(Jana2000; Petricek and Dusek, 2000)'
_computing_structure_refinement '(Jana2000; Petricek and Dusek, 2000)'
_diffrn_ambient_temperature 298
_diffrn_measured_fraction_theta_full 1.00
_diffrn_measurement_device_type 'IPDS II'
_diffrn_radiation_monochromator graphite
_diffrn_radiation_source X-ray
_diffrn_radiation_type 'Mo K\a'
_diffrn_radiation_wavelength 0.71073
_diffrn_reflns_av_R_equivalents 0.1988
_diffrn_reflns_av_sigmaI/netI 0.3794
_diffrn_reflns_limit_h_max 18
_diffrn_reflns_limit_h_min -18
_diffrn_reflns_limit_k_max 47
_diffrn_reflns_limit_k_min -42
_diffrn_reflns_limit_l_max 9
_diffrn_reflns_limit_l_min -9
_diffrn_reflns_number 29848
_diffrn_reflns_theta_full 25.69
_diffrn_reflns_theta_max 25.69
_diffrn_reflns_theta_min 1.43
_exptl_absorpt_coefficient_mu 26.469
_exptl_absorpt_correction_T_max 0.499
_exptl_absorpt_correction_T_min 0.310
_exptl_absorpt_correction_type numerical
_exptl_crystal_colour 'dark grey'
_exptl_crystal_density_diffrn 7.1228
_exptl_crystal_description isometric
_exptl_crystal_F_000 8604
_exptl_crystal_size_max 0.04
_exptl_crystal_size_mid 0.03
_exptl_crystal_size_min 0.02
_refine_diff_density_max 1.08
_refine_diff_density_min -1.07
_refine_ls_extinction_method none
_refine_ls_goodness_of_fit_gt 0.43
_refine_ls_goodness_of_fit_ref 0.47
_refine_ls_number_parameters 784
_refine_ls_number_reflns 4748
_refine_ls_R_factor_all 0.2469
_refine_ls_R_factor_gt 0.0220
_refine_ls_shift/su_max 0.0023
_refine_ls_shift/su_mean 0.0006
_refine_ls_structure_factor_coef Fsqd
_refine_ls_weighting_details w=1/(\s^2^(I)+0.000016I^2^)
_refine_ls_weighting_scheme sigma
_refine_ls_wR_factor_gt 0.0216
_refine_ls_wR_factor_ref 0.0503
_reflns_number_gt 653
_reflns_number_total 4748
_reflns_threshold_expression I>3\s(I)
_cod_data_source_file cm800425u-file003.cif
_cod_data_source_block (Ag19Te5SeBr7)
_cod_depositor_comments
;
The following automatic conversions were performed:

'_exptl_absorpt_correction_type' value 'Numerical' changed to
'numerical' according to
/home/saulius/struct/CIF-dictionaries/cif_core.dic dictionary named
'cif_core.dic' version 2.4.1 from 2010-06-29.

Automatic conversion script
Id: cif_fix_values 1715 2011-07-08 13:25:40Z adriana 
;
_cod_database_code 4001181

loop_
_symmetry_equiv_pos_site_id
_symmetry_equiv_pos_as_xyz
1 x,y,z
2 x,y,-z
3 1/2-x,1/2+y,z
4 1/2-x,1/2+y,-z
5 -x,-y,-z
6 -x,-y,z
7 1/2+x,1/2-y,-z
8 1/2+x,1/2-y,z

loop_
_atom_site_label
_atom_site_type_symbol
_atom_site_fract_x
_atom_site_fract_y
_atom_site_fract_z
_atom_site_adp_type
_atom_site_U_iso_or_equiv
_atom_site_symmetry_multiplicity
_atom_site_occupancy
_atom_site_calc_flag
Te1 Te 0.1953(3) 0.21964(9) 0 Uani 0.0658(13) 4 1 d
Te2 Te 0.0860(3) 0.39075(8) 0.5 Uani 0.0569(13) 4 1 d
Te3 Te 0.0468(3) 0.44484(8) 0 Uani 0.0535(15) 4 0.94(3) d
Te4 Te 0.1746(3) 0.27626(10) 0.5 Uani 0.0639(16) 4 0.84(4) d
Te5 Te 0.5742(3) 0.38616(10) 0 Uani 0.0659(17) 4 0.81(4) d
Te6 Te 0.1380(3) 0.51699(12) 0.5 Uani 0.0706(18) 4 0.82(4) d
Te7 Te 0.2669(2) 0.35001(9) 0 Uani 0.0508(14) 4 0.65(3) d
Te8 Te 0.4920(3) 0.18184(9) 0 Uani 0.0529(17) 4 0.53(4) d
Te9 Te 0.5611(3) 0.44830(10) 0.5 Uani 0.0723(18) 4 0.97(4) d
Se3 Se 0.046794 0.444843 0 Uani 0.0535(15) 4 0.06(3) d
Se4 Se 0.174619 0.276261 0.5 Uani 0.0639(16) 4 0.16(4) d
Se5 Se 0.574199 0.386155 0 Uani 0.0659(17) 4 0.19(4) d
Se6 Se 0.138036 0.516988 0.5 Uani 0.0706(18) 4 0.18(4) d
Se7 Se 0.266901 0.350005 0 Uani 0.0508(14) 4 0.35(3) d
Se8 Se 0.491983 0.18184 0 Uani 0.0529(17) 4 0.47(4) d
Se9 Se 0.561141 0.448298 0.5 Uani 0.0723(18) 4 0.03(4) d
Br1 Br 0.1286(3) 0.16726(12) 0.5 Uani 0.0463(16) 4 1 d
Br2 Br 0.5 0.5 0 Uani 0.050(2) 2 1 d
Br3 Br 0.2480(4) 0.52979(12) 0 Uani 0.0505(16) 4 1 d
Br4 Br -0.1850(2) 0.38560(8) 0.2511(4) Uani 0.0467(12) 8 1 d
Br5 Br -0.1147(3) 0.30150(11) 0.5 Uani 0.0460(16) 4 1 d
Br6 Br 0.3122(2) 0.44595(8) 0.2497(4) Uani 0.0478(12) 8 1 d
Br7 Br 0.4442(2) 0.27980(10) 0.2384(4) Uani 0.0499(12) 8 1 d
Br8 Br 0.3800(3) 0.36317(11) 0.5 Uani 0.0483(16) 4 1 d
Ag1 Ag 0.3656(11) 0.2296(6) 0 Uani 0.192(9) 4 0.62(2) d
Ag2 Ag 0.2432(15) 0.4051(7) 0.5 Uani 0.110(6) 4 0.453(16) d
Ag3 Ag 0.1955(16) 0.3343(5) 0.2941(19) Uani 0.258(11) 8 0.532(17) d
Ag4 Ag -0.100(2) 0.4236(10) 0 Uani 0.114(10) 4 0.48(2) d
Ag5 Ag 0.3281(13) 0.2848(7) 0.5 Uani 0.171(10) 4 0.521(18) d
Ag6 Ag -0.0568(15) 0.3622(8) 0.5 Uani 0.179(11) 4 0.51(2) d
Ag7 Ag 0.2007(15) 0.4602(15) 0 Uani 0.135(16) 4 0.40(2) d
Ag8 Ag 0.0301(17) 0.2471(10) 0.5 Uani 0.190(10) 4 0.516(18) d
Ag9 Ag -0.2466(15) 0.2852(5) 0.298(2) Uani 0.313(9) 8 0.71(2) d
Ag10 Ag 0.143(2) 0.3896(8) 0.124(7) Uani 0.190(19) 8 0.29(3) d
Ag11 Ag -0.046(2) 0.4878(8) 0.226(2) Uani 0.198(12) 8 0.292(17) d
Ag12 Ag 0.523(2) 0.3368(8) 0.184(4) Uani 0.48(2) 8 0.42(3) d
Ag13 Ag 0.130(2) 0.4856(10) 0.218(3) Uani 0.310(15) 8 0.53(2) d
Ag14 Ag -0.079(3) 0.4499(10) 0.235(4) Uani 0.242(16) 8 0.44(2) d
Ag15 Ag 0.2854(14) 0.5764(6) 0.5 Uani 0.261(12) 4 0.44(3) d
Ag16 Ag 0.5509(19) 0.2217(6) 0.260(4) Uani 0.180(10) 8 0.37(2) d
Ag17 Ag -0.1928(15) 0.3237(5) 0.192(5) Uani 0.381(18) 8 0.48(3) d
Ag18 Ag 0.094(2) 0.2739(8) 0.126(5) Uani 0.359(17) 8 0.392(19) d
Ag19 Ag 0.079(2) 0.3244(10) 0.290(4) Uani 0.298(17) 8 0.48(2) d
Ag20 Ag 0.369(2) 0.5992(6) 0.683(2) Uani 0.389(18) 8 0.48(2) d
Ag21 Ag 0.061(4) 0.3753(6) 0.146(3) Uani 0.30(2) 8 0.49(3) d
Ag22 Ag -0.0371(11) 0.3526(6) 0.282(3) Uani 0.143(8) 8 0.302(18) d
Ag23 Ag -0.054(4) 0.4391(14) 0.5 Uani 0.73(5) 4 0.66(5) d
Ag24 Ag 0.476(3) 0.4101(14) 0.258(5) Uani 0.95(4) 8 0.75(3) d
Ag25 Ag 0.156(3) 0.4532(7) 0.5 Uani 0.229(19) 4 0.45(3) d
Ag26 Ag 0.4441(12) 0.4236(7) 0 Uani 0.487(17) 4 1.05(4) d
Ag27 Ag 0.2429(13) 0.2906(3) 0.115(3) Uani 0.453(12) 8 0.598(17) d
Ag28 Ag 0.441(3) 0.4915(4) 0.333(3) Uani 0.17(2) 8 0.22(2) d
Ag29 Ag 0.053(4) 0.4515(7) 0.365(3) Uani 0.37(3) 8 0.28(2) d
Ag30 Ag -0.267(5) 0.3357(13) 0 Uani 1.09(6) 4 1.05(8) d
Ag31 Ag 0.4170(18) 0.3630(8) 0.139(4) Uani 0.333(16) 8 0.42(3) d
Ag32 Ag -0.369(4) 0.308(2) 0.206(6) Uani 0.95(6) 8 0.33(3) d
Ag33 Ag 0.6370(12) 0.4767(4) 0.251(2) Uani 0.279(9) 8 0.43(2) d
Ag34 Ag 0.388(3) 0.4764(10) 0.5 Uani 0.62(4) 4 0.66(5) d
Ag35 Ag 0.3025(12) 0.5323(9) 0.654(2) Uani 0.334(16) 8 0.30(2) d
Ag36 Ag 0.2386(18) 0.3906(6) 0.289(3) Uani 0.259(13) 8 0.397(18) d
Ag37 Ag 0.460(3) 0.3375(6) 0 Uani 0.27(3) 4 0.22(3) d
Ag38 Ag 0.204(3) 0.4137(7) 0 Uani 0.136(17) 4 0.23(3) d
Ag39 Ag -0.015(5) 0.3823(14) 0 Uani 0.28(5) 4 0.4(3) d

loop_
_atom_site_aniso_label
_atom_site_aniso_type_symbol
_atom_site_aniso_U_11
_atom_site_aniso_U_22
_atom_site_aniso_U_33
_atom_site_aniso_U_12
_atom_site_aniso_U_13
_atom_site_aniso_U_23
Te1 Te 0.070(3) 0.0461(18) 0.081(2) 0.0079(19) 0 0
Te2 Te 0.081(3) 0.0484(19) 0.0411(18) 0.0153(18) 0 0
Te3 Te 0.076(3) 0.043(2) 0.042(2) 0.0099(18) 0 0
Te4 Te 0.074(3) 0.075(3) 0.043(2) -0.002(2) 0 0
Te5 Te 0.059(3) 0.069(3) 0.069(3) -0.014(2) 0 0
Te6 Te 0.057(3) 0.079(3) 0.075(3) -0.007(2) 0 0
Te7 Te 0.047(3) 0.041(2) 0.064(3) -0.0026(18) 0 0
Te8 Te 0.044(3) 0.046(3) 0.069(3) 0.0052(19) 0 0
Te9 Te 0.065(3) 0.073(3) 0.078(3) 0.005(2) 0 0
Se3 Se 0.076(3) 0.043(2) 0.042(2) 0.0099(18) 0 0
Se4 Se 0.074(3) 0.075(3) 0.043(2) -0.002(2) 0 0
Se5 Se 0.059(3) 0.069(3) 0.069(3) -0.014(2) 0 0
Se6 Se 0.057(3) 0.079(3) 0.075(3) -0.007(2) 0 0
Se7 Se 0.047(3) 0.041(2) 0.064(3) -0.0026(18) 0 0
Se8 Se 0.044(3) 0.046(3) 0.069(3) 0.0052(19) 0 0
Se9 Se 0.065(3) 0.073(3) 0.078(3) 0.005(2) 0 0
Br1 Br 0.035(3) 0.051(3) 0.053(3) 0.002(2) 0 0
Br2 Br 0.034(4) 0.050(4) 0.067(4) -0.007(3) 0 0
Br3 Br 0.053(3) 0.047(2) 0.051(2) 0.002(2) 0 0
Br4 Br 0.042(2) 0.052(2) 0.0455(19) 0.0011(16) 0.0012(18) -0.0035(16)
Br5 Br 0.052(3) 0.039(2) 0.047(3) 0.000(2) 0 0
Br6 Br 0.054(2) 0.048(2) 0.0410(19) 0.0040(16) 0.0027(19) 0.0083(16)
Br7 Br 0.058(2) 0.0420(18) 0.0500(18) -0.0012(15) 0.0020(19) 0.0012(17)
Br8 Br 0.049(3) 0.038(2) 0.058(3) -0.002(2) 0 0
Ag1 Ag 0.053(7) 0.185(15) 0.34(2) 0.008(7) 0 0
Ag2 Ag 0.069(9) 0.160(13) 0.103(11) -0.034(8) 0 0
Ag3 Ag 0.51(3) 0.152(10) 0.106(9) -0.093(13) 0.063(10) 0.038(7)
Ag4 Ag 0.072(18) 0.122(19) 0.148(14) -0.052(16) 0 0
Ag5 Ag 0.069(9) 0.37(3) 0.075(7) -0.026(10) 0 0
Ag6 Ag 0.105(14) 0.22(2) 0.22(2) -0.080(14) 0 0
Ag7 Ag 0.015(7) 0.23(4) 0.163(16) -0.008(10) 0 0
Ag8 Ag 0.104(11) 0.36(3) 0.101(10) -0.161(13) 0 0
Ag9 Ag 0.289(16) 0.47(2) 0.184(11) -0.041(14) -0.135(11) -0.058(12)
Ag10 Ag 0.16(2) 0.15(2) 0.25(5) 0.128(17) 0.054(19) 0.048(17)
Ag11 Ag 0.31(3) 0.16(2) 0.121(13) 0.027(17) 0.146(14) -0.053(11)
Ag12 Ag 0.52(5) 0.43(3) 0.48(3) -0.40(3) -0.24(3) 0.37(3)
Ag13 Ag 0.32(3) 0.36(3) 0.244(17) -0.12(2) 0.033(16) -0.223(19)
Ag14 Ag 0.31(4) 0.21(2) 0.21(2) 0.03(2) 0.17(2) -0.031(15)
Ag15 Ag 0.118(15) 0.29(2) 0.37(3) 0.097(12) 0 0
Ag16 Ag 0.172(19) 0.185(16) 0.185(17) 0.097(13) -0.103(15) -0.052(14)
Ag17 Ag 0.32(2) 0.140(11) 0.68(5) -0.044(11) -0.15(2) -0.120(15)
Ag18 Ag 0.42(3) 0.39(3) 0.27(2) 0.34(3) 0.22(2) 0.18(2)
Ag19 Ag 0.28(3) 0.40(4) 0.22(2) -0.05(2) -0.16(2) 0.09(2)
Ag20 Ag 0.71(5) 0.303(19) 0.149(10) 0.27(2) 0.033(17) -0.112(11)
Ag21 Ag 0.62(7) 0.086(11) 0.196(17) -0.046(19) -0.13(2) -0.053(8)
Ag22 Ag 0.196(16) 0.135(15) 0.098(13) 0.021(11) -0.060(10) -0.035(10)
Ag23 Ag 0.55(6) 0.46(7) 1.19(10) 0.31(6) 0 0
Ag24 Ag 0.94(8) 1.42(10) 0.48(3) -0.62(7) 0.53(5) -0.54(5)
Ag25 Ag 0.26(4) 0.053(10) 0.38(5) -0.012(12) 0 0
Ag26 Ag 0.285(17) 0.47(3) 0.71(4) 0.248(17) 0 0
Ag27 Ag 0.46(2) 0.207(9) 0.69(3) -0.001(10) 0.15(2) 0.202(13)
Ag28 Ag 0.37(6) 0.034(13) 0.113(19) 0.004(15) 0.01(2) -0.032(10)
Ag29 Ag 0.82(10) 0.108(14) 0.185(16) 0.04(3) -0.09(3) 0.097(12)
Ag30 Ag 1.84(16) 0.40(4) 1.03(9) -0.10(5) 0 0
Ag31 Ag 0.22(2) 0.53(4) 0.25(2) -0.25(2) 0.044(14) -0.011(19)
Ag32 Ag 0.79(8) 1.56(15) 0.49(5) -0.39(8) 0.29(5) -0.74(8)
Ag33 Ag 0.241(15) 0.301(14) 0.296(16) 0.092(10) 0.128(12) 0.210(12)
Ag34 Ag 0.77(7) 0.63(6) 0.47(7) -0.41(5) 0 0
Ag35 Ag 0.141(14) 0.56(4) 0.30(2) -0.023(19) 0.169(12) 0.049(19)
Ag36 Ag 0.28(3) 0.35(2) 0.145(17) 0.054(18) 0.125(17) -0.054(13)
Ag37 Ag 0.066(19) 0.023(11) 0.73(9) 0.021(10) 0 0
Ag38 Ag 0.055(16) 0.077(18) 0.28(5) 0.047(12) 0 0
Ag39 Ag 0.18(5) 0.17(3) 0.48(12) -0.01(3) 0 0

loop_
_atom_type_symbol
_atom_type_scat_dispersion_real
_atom_type_scat_dispersion_imag
_atom_type_scat_source
_atom_type_scat_Cromer_Mann_a1
_atom_type_scat_Cromer_Mann_b1
_atom_type_scat_Cromer_Mann_a2
_atom_type_scat_Cromer_Mann_b2
_atom_type_scat_Cromer_Mann_a3
_atom_type_scat_Cromer_Mann_b3
_atom_type_scat_Cromer_Mann_a4
_atom_type_scat_Cromer_Mann_b4
_atom_type_scat_Cromer_Mann_c
Se -0.093 2.226 'International Tables Vol C Tables  4.2.6.8 and 6.1.1.4' 17.000601 2.4098 5.8196 0.2726 3.9731 15.2372 4.3543 43.816299 2.8409
Br -0.290 2.460 'International Tables Vol C Tables  4.2.6.8 and 6.1.1.4' 17.1789 2.1723 5.2358 16.579599 5.6377 0.2609 3.9851 41.4328 2.9557
Ag -0.897 1.102 'International Tables Vol C Tables  4.2.6.8 and 6.1.1.4' 19.2808 0.6446 16.688499 7.4726 4.8045 24.6605 1.0463 99.815598 5.179
Te -0.531 1.675 'International Tables Vol C Tables  4.2.6.8 and 6.1.1.4' 19.964399 4.81742 19.0138 0.420885 6.14487 28.5284 2.5239 70.840302 4.352

loop_
_geom_bond_atom_site_label_1
_geom_bond_atom_site_label_2
_geom_bond_site_symmetry_2
_geom_bond_distance
_geom_bond_publ_flag
Te1 Ag1 . 2.635(17) yes
Te1 Ag9 7_555 2.504(17) yes
Te1 Ag9 8_555 2.504(17) yes
Te1 Ag17 7_555 2.83(3) yes
Te1 Ag17 8_555 2.83(3) yes
Te1 Ag18 . 2.79(3) yes
Te1 Ag18 2_555 2.79(3) yes
Te1 Ag27 . 2.989(13) yes
Te1 Ag27 2_555 2.989(13) yes
Te1 Ag30 7_555 2.23(5) yes
Te1 Ag32 7_555 2.16(6) yes
Te1 Ag32 8_555 2.16(6) yes
Te2 Ag2 . 2.47(2) yes
Te2 Ag6 . 2.45(3) yes
Te2 Ag21 . 2.86(2) yes
Te2 Ag21 2_556 2.86(2) yes
Te2 Ag22 . 2.94(2) yes
Te2 Ag22 2_556 2.94(2) yes
Te2 Ag23 . 2.85(5) yes
Te2 Ag25 . 2.65(3) yes
Te2 Ag29 . 2.63(3) yes
Te2 Ag29 2_556 2.63(3) yes
Te2 Ag36 . 2.86(3) yes
Te2 Ag36 2_556 2.86(3) yes
Te3 Ag4 . 2.39(4) yes
Te3 Ag7 . 2.43(3) yes
Te3 Ag10 . 2.78(4) yes
Te3 Ag10 2_555 2.78(4) yes
Te3 Ag11 . 2.82(3) yes
Te3 Ag11 2_555 2.82(3) yes
Te3 Ag13 . 2.65(3) yes
Te3 Ag13 2_555 2.65(3) yes
Te3 Ag14 . 2.67(4) yes
Te3 Ag14 2_555 2.67(4) yes
Te3 Ag21 . 2.94(2) yes
Te3 Ag21 2_555 2.94(2) yes
Te3 Ag29 . 2.87(2) yes
Te3 Ag29 2_555 2.87(2) yes
Te3 Ag38 . 2.70(4) yes
Te3 Ag39 . 2.61(6) yes
Te4 Ag3 . 2.789(18) yes
Te4 Ag3 2_556 2.789(18) yes
Te4 Ag5 . 2.37(2) yes
Te4 Ag8 . 2.48(3) yes
Te4 Ag16 7_456 2.67(3) yes
Te4 Ag16 8_455 2.67(3) yes
Te4 Ag19 . 2.89(4) yes
Te4 Ag19 2_556 2.89(4) yes
Te5 Ag12 . 2.52(3) yes
Te5 Ag12 2_555 2.52(3) yes
Te5 Ag20 5_666 2.69(2) yes
Te5 Ag20 6_664 2.69(2) yes
Te5 Ag24 . 2.68(4) yes
Te5 Ag24 2_555 2.68(4) yes
Te5 Ag26 . 2.47(2) yes
Te5 Ag31 . 2.79(3) yes
Te5 Ag31 2_555 2.79(3) yes
Te5 Ag37 . 2.57(3) yes
Te6 Ag11 5_566 2.57(2) yes
Te6 Ag11 6_565 2.57(2) yes
Te6 Ag13 . 2.52(3) yes
Te6 Ag13 2_556 2.52(3) yes
Te6 Ag14 5_566 2.61(4) yes
Te6 Ag14 6_565 2.61(4) yes
Te6 Ag23 5_566 2.13(5) yes
Te6 Ag25 . 2.49(3) yes
Te6 Ag35 . 2.85(2) yes
Te6 Ag35 2_556 2.85(2) yes
Te7 Ag3 . 2.621(17) yes
Te7 Ag3 2_555 2.621(17) yes
Te7 Ag10 . 2.63(4) yes
Te7 Ag10 2_555 2.63(4) yes
Te7 Ag27 . 2.505(13) yes
Te7 Ag27 2_555 2.505(13) yes
Te7 Ag31 . 2.59(3) yes
Te7 Ag31 2_555 2.59(3) yes
Te7 Ag36 . 2.79(3) yes
Te7 Ag36 2_555 2.79(3) yes
Te7 Ag37 . 3.00(4) yes
Te7 Ag38 . 2.65(3) yes
Te8 Ag1 . 2.68(2) yes
Te8 Ag16 . 2.71(3) yes
Te8 Ag16 2_555 2.71(3) yes
Te8 Ag18 7_555 2.53(3) yes
Te8 Ag18 8_555 2.53(3) yes
Te8 Ag19 7_555 2.64(3) yes
Te8 Ag19 8_555 2.64(3) yes
Te8 Ag21 7_555 2.71(3) yes
Te8 Ag21 8_555 2.71(3) yes
Te8 Ag22 7_555 2.62(2) yes
Te8 Ag22 8_555 2.62(2) yes
Te8 Ag39 7_555 2.49(5) yes
Te9 Ag15 5_666 2.54(2) yes
Te9 Ag20 5_666 2.57(3) yes
Te9 Ag20 6_665 2.57(3) yes
Te9 Ag24 . 2.74(5) yes
Te9 Ag24 2_556 2.74(5) yes
Te9 Ag28 . 2.81(3) yes
Te9 Ag28 5_666 2.68(2) yes
Te9 Ag28 2_556 2.81(3) yes
Te9 Ag28 6_665 2.68(2) yes
Te9 Ag33 . 2.524(19) yes
Te9 Ag33 2_556 2.524(19) yes
Te9 Ag34 . 2.87(5) yes
Te9 Ag35 5_666 2.52(2) yes
Te9 Ag35 6_665 2.52(2) yes
Br1 Ag12 7_456 2.96(3) yes
Br1 Ag12 8_455 2.96(3) yes
Br1 Ag32 7_556 2.50(5) yes
Br1 Ag32 8_555 2.50(5) yes
Br2 Ag28 . 2.78(3) yes
Br2 Ag28 5_665 2.78(3) yes
Br2 Ag28 2_555 2.78(3) yes
Br2 Ag28 6_665 2.78(3) yes
Br3 Ag4 5_565 2.90(4) yes
Br3 Ag7 . 2.80(6) yes
Br3 Ag33 5_665 2.648(20) yes
Br3 Ag33 6_665 2.648(20) yes
Br3 Ag35 1_554 2.836(19) yes
Br3 Ag35 2_556 2.836(19) yes
Br4 Ag4 . 2.78(3) yes
Br4 Ag6 . 2.911(19) yes
Br4 Ag14 . 2.98(4) yes
Br4 Ag15 5_566 2.887(17) yes
Br4 Ag17 . 2.45(2) yes
Br4 Ag20 5_566 2.92(4) yes
Br4 Ag22 . 2.611(20) yes
Br5 Ag6 . 2.52(3) yes
Br5 Ag9 . 2.64(2) yes
Br5 Ag9 2_556 2.64(2) yes
Br5 Ag17 . 2.83(3) yes
Br5 Ag17 2_556 2.83(3) yes
Br5 Ag22 . 2.88(2) yes
Br5 Ag22 2_556 2.88(2) yes
Br6 Ag2 . 2.734(19) yes
Br6 Ag7 . 2.65(2) yes
Br6 Ag24 . 2.86(5) yes
Br6 Ag26 . 2.941(16) yes
Br6 Ag28 . 2.72(3) yes
Br6 Ag34 . 2.56(3) yes
Br6 Ag36 . 2.45(2) yes
Br6 Ag38 . 2.85(3) yes
Br7 Ag1 . 2.955(17) yes
Br7 Ag5 . 2.718(14) yes
Br7 Ag8 7_556 2.65(2) yes
Br7 Ag12 . 2.56(3) yes
Br7 Ag16 . 2.79(3) yes
Br7 Ag37 . 2.928(19) yes
Br8 Ag2 . 2.65(3) yes
Br8 Ag31 . 2.88(3) yes
Br8 Ag31 2_556 2.88(3) yes
Br8 Ag36 . 2.92(3) yes
Br8 Ag36 2_556 2.92(3) yes
